data_2008894
loop_
_publ_author_name
'Jeyakanthan, J.'
'Shanmuga Sundara Raj, S.'
'Velmurugan, D.'
'Hoong-Kun Fun'
'Murugan, P.'

_publ_section_title
;
 Two tetramethylxanthenediones
;
_journal_issue 9
_journal_name_full 'Acta Crystallographica Section C'
_journal_page_first 1515
_journal_page_last 1517
_journal_paper_doi 10.1107/S0108270199006393
_journal_volume 55
_journal_year 1999
_chemical_formula_sum 'C17 H22 O3'
_chemical_formula_weight 274.35
_chemical_name_systematic
;
1,2,3,4,5,6,7,8-octahydro-3,3,6,6-tetramethylxanthen-1,8-dione
;
_space_group_IT_number 2
_symmetry_cell_setting triclinic
_symmetry_space_group_name_Hall '-P 1'
_symmetry_space_group_name_H-M 'P -1'
_audit_creation_method SHELXL
_cell_angle_alpha 110.784(10)
_cell_angle_beta 96.074(11)
_cell_angle_gamma 101.302(10)
_cell_formula_units_Z 2
_cell_length_a 7.1458(8)
_cell_length_b 9.7690(12)
_cell_length_c 11.886(2)
_cell_measurement_reflns_used 27
_cell_measurement_temperature 293(2)
_cell_measurement_theta_max 24.84
_cell_measurement_theta_min 9.07
_cell_volume 746.65(19)
_computing_cell_refinement XSCANS
_computing_data_collection 'XSCANS (Siemens, 1994)'
_computing_data_reduction XSCANS
_computing_molecular_graphics 'ORTEPIII (Johnson & Burnett, 1997)'
_computing_publication_material 'SHELXTL and PARST (Nardelli, 1995)'
_computing_structure_refinement SHELXTL
_computing_structure_solution 'SHELXTL (Siemens, 1996)'
_diffrn_ambient_temperature 293(2)
_diffrn_measurement_device 'Siemens P4'
_diffrn_measurement_method '\q/2\q scans'
_diffrn_radiation_monochromator graphite
_diffrn_radiation_source 'fine-focus sealed tube'
_diffrn_radiation_type MoK\a
_diffrn_radiation_wavelength 0.71073
_diffrn_reflns_av_R_equivalents 0.030
_diffrn_reflns_av_sigmaI/netI 0.044
_diffrn_reflns_limit_h_max 9
_diffrn_reflns_limit_h_min -1
_diffrn_reflns_limit_k_max 11
_diffrn_reflns_limit_k_min -11
_diffrn_reflns_limit_l_max 15
_diffrn_reflns_limit_l_min -15
_diffrn_reflns_number 4130
_diffrn_reflns_theta_max 27.5
_diffrn_reflns_theta_min 1.87
_diffrn_standards_decay_% <2
_diffrn_standards_interval_count 97
_diffrn_standards_number 3
_exptl_absorpt_coefficient_mu 0.082
_exptl_absorpt_correction_type none
_exptl_crystal_colour colourless
_exptl_crystal_density_diffrn 1.220
_exptl_crystal_density_meas ?
_exptl_crystal_description 'rectangular block'
_exptl_crystal_F_000 296
_exptl_crystal_size_max 0.64
_exptl_crystal_size_mid 0.28
_exptl_crystal_size_min 0.24
_refine_diff_density_max 0.25
_refine_diff_density_min -0.20
_refine_ls_extinction_coef 0.011(5)
_refine_ls_extinction_method 'SHELXTL (Siemens, 1996)'
_refine_ls_goodness_of_fit_all 0.994
_refine_ls_goodness_of_fit_obs 1.131
_refine_ls_hydrogen_treatment constr
_refine_ls_matrix_type full
_refine_ls_number_parameters 186
_refine_ls_number_reflns 3331
_refine_ls_number_restraints 0
_refine_ls_restrained_S_all 1.053
_refine_ls_restrained_S_obs 1.131
_refine_ls_R_factor_all 0.066
_refine_ls_R_factor_obs 0.044
_refine_ls_shift/esd_max <0.001
_refine_ls_shift/esd_mean 0.000
_refine_ls_structure_factor_coef Fsqd
_refine_ls_weighting_details 'w = 1/[\s^2^(Fo^2^)+(0.0772P)^2^] where P=(Fo^2^+2Fc^2^)/3'
_refine_ls_weighting_scheme calc
_refine_ls_wR_factor_all 0.139
_refine_ls_wR_factor_obs 0.123
_reflns_number_observed 2301
_reflns_number_total 3333
_reflns_observed_criterion I>2\s(I)
_cod_data_source_file fr1174.cif
_cod_data_source_block I
_cod_depositor_comments
;
The following automatic conversions were performed:

'_exptl_crystal_density_meas' value 'not measured' was changed to '?'
- the value is perceived as not measured.

Automatic conversion script
Id: cif_fix_values 3008 2015-01-20 13:52:24Z robertas 

The following automatic conversions were performed:

'_refine_ls_weighting_scheme' value 'calc w =
1/[\s^2^(Fo^2^)+(0.0772P)^2^] where P=(Fo^2^+2Fc^2^)/3' was changed
to 'calc'. New tag '_refine_ls_weighting_details' was created. The
value of the new tag was set to 'w = 1/[\s^2^(Fo^2^)+(0.0772P)^2^]
where P=(Fo^2^+2Fc^2^)/3'.

Automatic conversion script
Id: cif_fix_values 3143 2015-03-26 13:38:13Z robertas 
;
_cod_original_cell_volume 746.6(2)
_cod_database_code 2008894

loop_
_symmetry_equiv_pos_as_xyz
'x, y, z'
'-x, -y, -z'

loop_
_atom_site_aniso_label
_atom_site_aniso_U_11
_atom_site_aniso_U_22
_atom_site_aniso_U_33
_atom_site_aniso_U_12
_atom_site_aniso_U_13
_atom_site_aniso_U_23
O1 0.0366(7) 0.0953(10) 0.0655(8) 0.0220(6) -0.0093(6) -0.0027(7)
O2 0.0380(6) 0.0614(7) 0.0729(8) 0.0227(5) 0.0150(6) 0.0050(6)
C1 0.0397(7) 0.0414(7) 0.0343(7) 0.0158(6) 0.0042(6) 0.0082(6)
C1a 0.0338(7) 0.0360(6) 0.0294(6) 0.0093(5) 0.0042(5) 0.0087(5)
C2 0.0405(8) 0.0406(7) 0.0318(6) 0.0103(6) 0.0046(6) 0.0066(5)
C3 0.0398(8) 0.0456(8) 0.0421(7) 0.0007(6) 0.0009(6) 0.0035(6)
C4 0.0296(7) 0.0528(9) 0.0412(7) 0.0052(6) 0.0031(6) 0.0099(6)
C4a 0.0307(7) 0.0403(7) 0.0352(6) 0.0075(6) 0.0043(5) 0.0108(5)
C5 0.0341(7) 0.0404(7) 0.0451(7) 0.0113(6) 0.0150(6) 0.0123(6)
C5a 0.0324(7) 0.0373(7) 0.0357(6) 0.0088(6) 0.0076(5) 0.0096(5)
C6 0.0449(8) 0.0399(7) 0.0377(7) 0.0115(6) 0.0161(6) 0.0076(6)
C7 0.0352(7) 0.0370(7) 0.0306(6) 0.0064(6) 0.0040(5) 0.0073(5)
C8 0.0327(7) 0.0415(7) 0.0340(6) 0.0105(6) 0.0027(5) 0.0091(5)
C8a 0.0337(7) 0.0345(6) 0.0311(6) 0.0098(5) 0.0056(5) 0.0087(5)
C9 0.0295(7) 0.0462(8) 0.0436(7) 0.0128(6) 0.0045(6) 0.0085(6)
O10 0.0348(5) 0.0412(5) 0.0344(5) 0.0158(4) -0.0006(4) 0.0033(4)
C11 0.0668(11) 0.0535(9) 0.0426(8) 0.0224(8) 0.0058(8) -0.0015(7)
C12 0.0515(10) 0.0710(11) 0.0470(8) 0.0138(8) 0.0113(7) 0.0268(8)
C13 0.0554(10) 0.0485(8) 0.0353(7) 0.0082(7) -0.0016(7) 0.0047(6)
C14 0.0422(8) 0.0449(8) 0.0425(7) 0.0065(6) 0.0096(6) 0.0145(6)

loop_
_atom_site_label
_atom_site_fract_x
_atom_site_fract_y
_atom_site_fract_z
_atom_site_U_iso_or_equiv
_atom_site_thermal_displace_type
_atom_site_calc_flag
_atom_site_refinement_flags
_atom_site_occupancy
_atom_site_disorder_group
_atom_site_type_symbol
O1 0.7852(2) 0.5061(2) 0.28029(12) 0.0761(4) Uani d . 1 . O
O2 0.5975(2) 0.02904(13) -0.13310(11) 0.0615(3) Uani d . 1 . O
C1 0.2370(2) 0.5633(2) 0.19326(11) 0.0397(3) Uani d . 1 . C
H1A 0.1003(2) 0.5236(2) 0.19037(11) 0.048 Uiso calc R 1 . H
H1B 0.2473(2) 0.6417(2) 0.16034(11) 0.048 Uiso calc R 1 . H
C1a 0.3158(2) 0.43922(14) 0.11492(11) 0.0342(3) Uani d . 1 . C
C2 0.3449(2) 0.6334(2) 0.32762(12) 0.0399(3) Uani d . 1 . C
C3 0.5637(2) 0.6611(2) 0.32900(13) 0.0483(4) Uani d . 1 . C
H3A 0.6029(2) 0.7417(2) 0.30013(13) 0.058 Uiso calc R 1 . H
H3B 0.6316(2) 0.6956(2) 0.41301(13) 0.058 Uiso calc R 1 . H
C4 0.6265(2) 0.5252(2) 0.25217(13) 0.0446(4) Uani d . 1 . C
C4a 0.4923(2) 0.41779(15) 0.13936(11) 0.0368(3) Uani d . 1 . C
C5 0.4407(2) 0.0591(2) -0.14490(13) 0.0402(3) Uani d . 1 . C
C5a 0.4023(2) 0.19178(15) -0.05267(12) 0.0363(3) Uani d . 1 . C
C6 0.2837(2) -0.0356(2) -0.25656(12) 0.0421(3) Uani d . 1 . C
H6A 0.2961(2) -0.1390(2) -0.28518(12) 0.051 Uiso calc R 1 . H
H6B 0.3055(2) 0.0013(2) -0.32104(12) 0.051 Uiso calc R 1 . H
C7 0.0753(2) -0.03632(15) -0.23626(11) 0.0365(3) Uani d . 1 . C
C8 0.0637(2) 0.12882(15) -0.17382(12) 0.0377(3) Uani d . 1 . C
H8A 0.0628(2) 0.17465(15) -0.23407(12) 0.045 Uiso calc R 1 . H
H8B -0.0575(2) 0.12960(15) -0.14408(12) 0.045 Uiso calc R 1 . H
C8a 0.2284(2) 0.22124(14) -0.06957(11) 0.0341(3) Uani d . 1 . C
C9 0.5590(2) 0.2886(2) 0.05666(13) 0.0420(3) Uani d . 1 . C
H9A 0.5931(2) 0.2281(2) 0.10128(13) 0.050 Uiso calc R 1 . H
H9B 0.6741(2) 0.3274(2) 0.02980(13) 0.050 Uiso calc R 1 . H
O10 0.18044(13) 0.34485(10) 0.01077(8) 0.0396(3) Uani d . 1 . O
C11 0.2960(3) 0.7845(2) 0.39244(14) 0.0592(5) Uani d . 1 . C
H11A 0.3678(14) 0.8314(7) 0.4752(4) 0.089 Uiso calc R 1 . H
H11B 0.1592(4) 0.7671(2) 0.3932(10) 0.089 Uiso calc R 1 . H
H11C 0.3302(16) 0.8498(5) 0.3496(7) 0.089 Uiso calc R 1 . H
C12 0.2835(2) 0.5277(2) 0.39299(14) 0.0554(4) Uani d . 1 . C
H12A 0.3504(13) 0.5734(6) 0.4769(3) 0.083 Uiso calc R 1 . H
H12B 0.3156(16) 0.4334(5) 0.3531(7) 0.083 Uiso calc R 1 . H
H12C 0.1458(4) 0.5097(11) 0.3901(10) 0.083 Uiso calc R 1 . H
C13 -0.0660(2) -0.1106(2) -0.35978(12) 0.0512(4) Uani d . 1 . C
H13A -0.0583(12) -0.2132(4) -0.3995(5) 0.077 Uiso calc R 1 . H
H13B -0.0321(11) -0.0556(8) -0.4106(4) 0.077 Uiso calc R 1 . H
H13C -0.1961(3) -0.1097(12) -0.34669(15) 0.077 Uiso calc R 1 . H
C14 0.0221(2) -0.1254(2) -0.15619(13) 0.0444(4) Uani d . 1 . C
H14A 0.0322(14) -0.2273(4) -0.1961(5) 0.067 Uiso calc R 1 . H
H14B -0.1088(5) -0.1264(10) -0.1440(8) 0.067 Uiso calc R 1 . H
H14C 0.1095(9) -0.0783(7) -0.0783(4) 0.067 Uiso calc R 1 . H

loop_
_atom_type_symbol
_atom_type_description
_atom_type_scat_dispersion_real
_atom_type_scat_dispersion_imag
_atom_type_scat_source
C C 0.0033 0.0016 'International Tables Vol C Tables 4.2.6.8 and 6.1.1.4'
H H 0.0000 0.0000 'International Tables Vol C Tables 4.2.6.8 and 6.1.1.4'
O O 0.0106 0.0060 'International Tables Vol C Tables 4.2.6.8 and 6.1.1.4'

loop_
_geom_angle_atom_site_label_1
_geom_angle_atom_site_label_2
_geom_angle_atom_site_label_3
_geom_angle
_geom_angle_publ_flag
C1a C1 C2 112.53(11) ?
C4a C1a O10 122.81(11) yes
C4a C1a C1 126.18(12) yes
O10 C1a C1 111.01(11) ?
C12 C2 C3 110.28(13) ?
C12 C2 C11 109.40(13) yes
C3 C2 C11 109.39(13) ?
C12 C2 C1 110.34(12) ?
C3 C2 C1 108.40(11) ?
C11 C2 C1 109.00(12) ?
C4 C3 C2 114.57(12) ?
O1 C4 C4a 120.70(14) ?
O1 C4 C3 121.45(13) ?
C4a C4 C3 117.82(12) ?
C1a C4a C4 118.69(12) ?
C1a C4a C9 122.82(12) ?
C4 C4a C9 118.48(12) ?
O2 C5 C5a 120.62(13) ?
O2 C5 C6 121.11(13) ?
C5a C5 C6 118.23(12) ?
C8a C5a C5 118.70(12) ?
C8a C5a C9 122.71(12) ?
C5 C5a C9 118.59(12) ?
C5 C6 C7 115.07(11) ?
C14 C7 C13 109.28(12) yes
C14 C7 C6 109.51(12) ?
C13 C7 C6 109.77(11) ?
C14 C7 C8 110.80(11) ?
C13 C7 C8 109.09(11) ?
C6 C7 C8 108.38(11) ?
C8a C8 C7 112.89(11) ?
C5a C8a O10 122.84(11) ?
C5a C8a C8 125.99(12) ?
O10 C8a C8 111.17(11) ?
C4a C9 C5a 110.51(11) yes
C8a O10 C1a 118.27(10) yes

loop_
_geom_bond_atom_site_label_1
_geom_bond_atom_site_label_2
_geom_bond_site_symmetry_2
_geom_bond_distance
_geom_bond_publ_flag
O1 C4 . 1.217(2) yes
O2 C5 . 1.219(2) yes
C1 C1a . 1.494(2) ?
C1 C2 . 1.540(2) ?
C1a C4a . 1.338(2) y
C1a O10 . 1.3802(15) yes
C2 C12 . 1.526(2) ?
C2 C3 . 1.530(2) ?
C2 C11 . 1.532(2) ?
C3 C4 . 1.503(2) ?
C4 C4a . 1.467(2) y
C4a C9 . 1.497(2) yes
C5 C5a . 1.467(2) y
C5 C6 . 1.511(2) ?
C5a C8a . 1.340(2) y
C5a C9 . 1.497(2) yes
C6 C7 . 1.533(2) ?
C7 C14 . 1.530(2) ?
C7 C13 . 1.531(2) ?
C7 C8 . 1.541(2) ?
C8 C8a . 1.489(2) ?
C8a O10 . 1.3786(15) yes

loop_
_cod_related_entry_id
_cod_related_entry_database
_cod_related_entry_code
1 ChemSpider 634868
